data_7102349
loop_
_publ_author_name
'Casely, Ian J'
'Liddle, Stephen T'
'Blake, Alexander J'
'Wilson, Claire'
'Arnold, Polly L'

_publ_section_title
;
 Tetravalent cerium carbene complexes.
;
_journal_issue 47
_journal_name_full 'Chemical communications (Cambridge, England)'
_journal_page_first 5037
_journal_page_last 5039
_journal_paper_doi 10.1039/b713041d
_journal_year 2007
_chemical_formula_moiety 'C61 H91 Ce I N8 O4'
_chemical_formula_sum 'C61 H91 Ce I N8 O4'
_chemical_formula_weight 1267.44
_chemical_name_systematic
;
?
;
_space_group_IT_number 2
_symmetry_cell_setting triclinic
_symmetry_space_group_name_Hall '-P 1'
_symmetry_space_group_name_H-M 'P -1'
_atom_sites_solution_hydrogens 'geom, Me from difmap'
_atom_sites_solution_primary direct
_atom_sites_solution_secondary difmap
_audit_creation_method SHELXL-97
_cell_angle_alpha 70.250(3)
_cell_angle_beta 74.282(3)
_cell_angle_gamma 74.021(3)
_cell_formula_units_Z 2
_cell_length_a 11.371(2)
_cell_length_b 16.609(3)
_cell_length_c 19.615(3)
_cell_measurement_reflns_used 13588
_cell_measurement_temperature 150(2)
_cell_measurement_theta_max 27.5
_cell_measurement_theta_min 2.25
_cell_volume 3286.5(10)
_computing_cell_refinement 'Bruker SAINT version 6.36a (Bruker, 2000)'
_computing_data_collection 'Bruker SMART version 5.625 (Bruker, 2001)'
_computing_data_reduction 'Bruker SAINT; Bruker SHELXTL (Bruker, 2001)'
_computing_molecular_graphics 'Bruker SHELXTL'
_computing_publication_material 'enCIFer(Allen et al.2004);PLATON(Spek,2003)'
_computing_structure_refinement 'SHELXL-97 (Sheldrick, 1997)'
_computing_structure_solution 'SHELXS-97 (Sheldrick, 1990)'
_diffrn_ambient_temperature 150(2)
_diffrn_measured_fraction_theta_full 0.977
_diffrn_measured_fraction_theta_max 0.961
_diffrn_measurement_device_type 'Bruker SMART APEX CCD diffractometer'
_diffrn_measurement_method \w
_diffrn_radiation_monochromator graphite
_diffrn_radiation_source ' sealed tube'
_diffrn_radiation_type MoK\a
_diffrn_radiation_wavelength 0.71073
_diffrn_reflns_av_R_equivalents 0.019
_diffrn_reflns_av_sigmaI/netI 0.0279
_diffrn_reflns_limit_h_max 14
_diffrn_reflns_limit_h_min -14
_diffrn_reflns_limit_k_max 21
_diffrn_reflns_limit_k_min -19
_diffrn_reflns_limit_l_max 25
_diffrn_reflns_limit_l_min -25
_diffrn_reflns_number 29604
_diffrn_reflns_theta_full 26.00
_diffrn_reflns_theta_max 27.51
_diffrn_reflns_theta_min 1.90
_diffrn_standards_decay_% 0
_exptl_absorpt_coefficient_mu 1.210
_exptl_absorpt_correction_T_max 0.834
_exptl_absorpt_correction_T_min 0.701
_exptl_absorpt_correction_type multi-scan
_exptl_absorpt_process_details '(SADABS; Bruker, 2001)'
_exptl_crystal_colour pale_yellow
_exptl_crystal_density_diffrn 1.281
_exptl_crystal_density_method 'not measured'
_exptl_crystal_description block
_exptl_crystal_F_000 1312
_exptl_crystal_size_max 0.33
_exptl_crystal_size_mid 0.24
_exptl_crystal_size_min 0.15
_refine_diff_density_max 0.827
_refine_diff_density_min -0.698
_refine_diff_density_rms 0.070
_refine_ls_extinction_method none
_refine_ls_goodness_of_fit_ref 1.023
_refine_ls_hydrogen_treatment constr
_refine_ls_matrix_type full
_refine_ls_number_parameters 676
_refine_ls_number_reflns 14551
_refine_ls_number_restraints 174
_refine_ls_restrained_S_all 1.039
_refine_ls_R_factor_all 0.0422
_refine_ls_R_factor_gt 0.0299
_refine_ls_shift/su_max 0.002
_refine_ls_shift/su_mean 0.000
_refine_ls_structure_factor_coef Fsqd
_refine_ls_weighting_details 'calc w=1/[\s^2^(Fo^2^)+(0.0308P)^2^+3.3194P] where P=(Fo^2^+2Fc^2^)/3'
_refine_ls_weighting_scheme calc
_refine_ls_wR_factor_gt 0.0688
_refine_ls_wR_factor_ref 0.0746
_reflns_number_gt 11968
_reflns_number_total 14551
_reflns_threshold_expression >2\s(I)
_cod_data_source_file b713041D.txt
_cod_data_source_block ceimc4_compound_5
_cod_depositor_comments
;
The following automatic conversions were performed:
'_symmetry_cell_setting' value 'Triclinic' changed to 'triclinic'
according to '/home/saulius/struct/CIF-dictionaries/cif_core.dic'
dictionary named 'cif_core.dic' version 2.4.1 from 2010-06-29.

Automatic conversion script
Id: cif_fix_enum 1527 2010-12-29 10:47:43Z saulius 
;
_cod_database_code 7102349

loop_
_symmetry_equiv_pos_as_xyz
'x, y, z'
'-x, -y, -z'

loop_
_atom_site_label
_atom_site_type_symbol
_atom_site_fract_x
_atom_site_fract_y
_atom_site_fract_z
_atom_site_U_iso_or_equiv
_atom_site_adp_type
_atom_site_occupancy
_atom_site_symmetry_multiplicity
_atom_site_calc_flag
_atom_site_refinement_flags
Ce1 Ce 0.532225(13) 0.146628(9) 0.211291(8) 0.02355(4) Uani 1 1 d .
C1 C 0.5818(2) -0.02566(17) 0.20510(17) 0.0338(6) Uani 1 1 d .
C2 C 0.7612(3) -0.0436(2) 0.10168(19) 0.0439(7) Uani 1 1 d .
H2A H 0.7580 0.0182 0.0987 0.053 Uiso 1 1 calc R
C3 C 0.7445(3) -0.0452(3) 0.0275(2) 0.0589(10) Uani 1 1 d .
H3A H 0.6636 -0.0091 0.0175 0.088 Uiso 1 1 calc R
H3B H 0.7480 -0.1054 0.0291 0.088 Uiso 1 1 calc R
H3C H 0.8113 -0.0221 -0.0117 0.088 Uiso 1 1 calc R
C4 C 0.8873(3) -0.0978(2) 0.1188(2) 0.0549(9) Uani 1 1 d .
H4A H 0.8959 -0.0951 0.1663 0.082 Uiso 1 1 calc R
H4B H 0.9542 -0.0745 0.0797 0.082 Uiso 1 1 calc R
H4C H 0.8929 -0.1587 0.1213 0.082 Uiso 1 1 calc R
C5 C 0.6332(3) -0.1574(2) 0.1808(2) 0.0529(9) Uani 1 1 d .
H5A H 0.6757 -0.2028 0.1584 0.063 Uiso 1 1 calc R
C6 C 0.5363(3) -0.16039(19) 0.2371(2) 0.0499(9) Uani 1 1 d .
H6A H 0.4960 -0.2084 0.2624 0.060 Uiso 1 1 calc R
C7 C 0.4028(3) -0.05718(18) 0.30977(18) 0.0384(7) Uani 1 1 d .
H7A H 0.4368 -0.0419 0.3442 0.046 Uiso 1 1 calc R
H7B H 0.3652 -0.1088 0.3381 0.046 Uiso 1 1 calc R
C8 C 0.2994(2) 0.02024(17) 0.28029(17) 0.0327(6) Uani 1 1 d .
C9 C 0.1930(3) 0.0286(2) 0.34688(18) 0.0446(7) Uani 1 1 d .
H9A H 0.1251 0.0769 0.3306 0.067 Uiso 1 1 calc R
H9B H 0.2242 0.0401 0.3839 0.067 Uiso 1 1 calc R
H9C H 0.1619 -0.0259 0.3686 0.067 Uiso 1 1 calc R
C10 C 0.2517(3) 0.0015(2) 0.22265(18) 0.0404(7) Uani 1 1 d .
H10A H 0.1869 0.0510 0.2041 0.061 Uiso 1 1 calc R
H10B H 0.2167 -0.0514 0.2453 0.061 Uiso 1 1 calc R
H10C H 0.3209 -0.0071 0.1816 0.061 Uiso 1 1 calc R
O1 O 0.34553(16) 0.09675(11) 0.25090(11) 0.0328(4) Uani 1 1 d .
N1 N 0.5051(2) -0.08032(14) 0.25192(15) 0.0375(6) Uani 1 1 d .
N2 N 0.6601(2) -0.07473(16) 0.16124(15) 0.0398(6) Uani 1 1 d .
C11 C 0.6129(3) 0.05813(18) 0.34541(16) 0.0338(6) Uani 1 1 d .
C12 C 0.7982(3) -0.0562(2) 0.31907(19) 0.0420(7) Uani 1 1 d .
H12A H 0.7801 -0.0294 0.2681 0.050 Uiso 1 1 calc R
C13 C 0.7720(3) -0.1482(2) 0.3472(2) 0.0587(10) Uani 1 1 d .
H13A H 0.6840 -0.1452 0.3488 0.088 Uiso 1 1 calc R
H13B H 0.7902 -0.1761 0.3969 0.088 Uiso 1 1 calc R
H13C H 0.8249 -0.1824 0.3139 0.088 Uiso 1 1 calc R
C14 C 0.9349(3) -0.0577(2) 0.3144(2) 0.0576(10) Uani 1 1 d .
H14A H 0.9493 0.0021 0.2954 0.086 Uiso 1 1 calc R
H14B H 0.9879 -0.0919 0.2812 0.086 Uiso 1 1 calc R
H14C H 0.9552 -0.0844 0.3637 0.086 Uiso 1 1 calc R
C15 C 0.7265(3) -0.0073(2) 0.43576(19) 0.0499(8) Uani 1 1 d .
H15A H 0.7902 -0.0447 0.4615 0.060 Uiso 1 1 calc R
C16 C 0.6308(3) 0.0498(2) 0.46016(19) 0.0495(8) Uani 1 1 d .
H16A H 0.6132 0.0613 0.5066 0.059 Uiso 1 1 calc R
C17 C 0.4527(3) 0.1610(2) 0.40739(17) 0.0398(7) Uani 1 1 d .
H17A H 0.4295 0.1695 0.4573 0.048 Uiso 1 1 calc R
H17B H 0.3818 0.1442 0.3991 0.048 Uiso 1 1 calc R
C18 C 0.4744(3) 0.24859(18) 0.34930(15) 0.0331(6) Uani 1 1 d .
C19 C 0.3605(3) 0.3181(2) 0.36920(18) 0.0454(7) Uani 1 1 d .
H19A H 0.3691 0.3753 0.3341 0.068 Uiso 1 1 calc R
H19B H 0.3554 0.3201 0.4193 0.068 Uiso 1 1 calc R
H19C H 0.2844 0.3031 0.3669 0.068 Uiso 1 1 calc R
C20 C 0.5937(3) 0.2717(2) 0.3532(2) 0.0477(8) Uani 1 1 d .
H20A H 0.6058 0.3270 0.3158 0.072 Uiso 1 1 calc R
H20B H 0.6654 0.2253 0.3441 0.072 Uiso 1 1 calc R
H20C H 0.5860 0.2777 0.4024 0.072 Uiso 1 1 calc R
O2 O 0.48120(18) 0.24382(12) 0.27904(10) 0.0321(4) Uani 1 1 d .
N3 N 0.5621(2) 0.08947(16) 0.40496(13) 0.0369(5) Uani 1 1 d .
N4 N 0.7155(2) -0.00195(16) 0.36585(14) 0.0379(6) Uani 1 1 d .
C21 C 0.6107(3) 0.35892(18) 0.10138(15) 0.0330(6) Uani 1 1 d .
H21A H 0.5609 0.3223 0.1000 0.040 Uiso 1 1 calc R
C22 C 0.4363(3) 0.45705(19) 0.15937(18) 0.0398(7) Uani 1 1 d .
H22A H 0.4040 0.4047 0.1945 0.048 Uiso 1 1 calc R
C23 C 0.3619(3) 0.4956(2) 0.0981(2) 0.0481(8) Uani 1 1 d .
H23A H 0.3731 0.4523 0.0719 0.072 Uiso 1 1 calc R
H23B H 0.3912 0.5476 0.0633 0.072 Uiso 1 1 calc R
H23C H 0.2733 0.5117 0.1193 0.072 Uiso 1 1 calc R
C24 C 0.4235(4) 0.5206(2) 0.2021(2) 0.0515(8) Uani 1 1 d .
H24A H 0.4725 0.4929 0.2411 0.077 Uiso 1 1 calc R
H24B H 0.3356 0.5375 0.2242 0.077 Uiso 1 1 calc R
H24C H 0.4543 0.5727 0.1685 0.077 Uiso 1 1 calc R
C25 C 0.6698(3) 0.4642(2) 0.1199(2) 0.0473(8) Uani 1 1 d .
H25A H 0.6672 0.5142 0.1340 0.057 Uiso 1 1 calc R
C26 C 0.7717(3) 0.4154(2) 0.0889(2) 0.0483(8) Uani 1 1 d .
H26A H 0.8546 0.4245 0.0770 0.058 Uiso 1 1 calc R
C27 C 0.8163(3) 0.2757(2) 0.05259(17) 0.0422(7) Uani 1 1 d .
H27A H 0.8973 0.2918 0.0251 0.051 Uiso 1 1 calc R
H27B H 0.7786 0.2630 0.0183 0.051 Uiso 1 1 calc R
C28 C 0.8392(2) 0.19218(19) 0.11772(17) 0.0343(6) Uani 1 1 d .
C29 C 0.9387(3) 0.1253(2) 0.0845(2) 0.0590(10) Uani 1 1 d .
H29A H 0.9569 0.0711 0.1237 0.088 Uiso 1 1 calc R
H29B H 1.0150 0.1486 0.0612 0.088 Uiso 1 1 calc R
H29C H 0.9082 0.1134 0.0475 0.088 Uiso 1 1 calc R
C30 C 0.8872(3) 0.2116(2) 0.17485(18) 0.0425(7) Uani 1 1 d .
H30A H 0.9008 0.1585 0.2158 0.064 Uiso 1 1 calc R
H30B H 0.8257 0.2574 0.1937 0.064 Uiso 1 1 calc R
H30C H 0.9661 0.2315 0.1517 0.064 Uiso 1 1 calc R
O3 O 0.72919(16) 0.16276(12) 0.14972(11) 0.0337(4) Uani 1 1 d .
N5 N 0.7339(2) 0.34966(16) 0.07738(14) 0.0372(6) Uani 1 1 d .
N6 N 0.5692(2) 0.42797(15) 0.12758(14) 0.0352(5) Uani 1 1 d .
C31 C 0.1860(2) 0.26733(17) 0.17787(15) 0.0282(5) Uani 1 1 d .
H31A H 0.2218 0.2159 0.2115 0.034 Uiso 1 1 calc R
C32 C 0.0603(3) 0.3452(2) 0.27143(16) 0.0365(6) Uani 1 1 d .
H32A H 0.1065 0.2947 0.3058 0.044 Uiso 1 1 calc R
C33 C 0.0823(3) 0.4288(2) 0.27642(19) 0.0502(8) Uani 1 1 d .
H33A H 0.1718 0.4289 0.2622 0.075 Uiso 1 1 calc R
H33B H 0.0516 0.4325 0.3272 0.075 Uiso 1 1 calc R
H33C H 0.0376 0.4791 0.2431 0.075 Uiso 1 1 calc R
C34 C -0.0764(3) 0.3403(3) 0.29331(19) 0.0596(10) Uani 1 1 d .
H34A H -0.0860 0.2851 0.2898 0.089 Uiso 1 1 calc R
H34B H -0.1233 0.3892 0.2601 0.089 Uiso 1 1 calc R
H34C H -0.1085 0.3434 0.3442 0.089 Uiso 1 1 calc R
C35 C 0.0794(2) 0.39935(18) 0.13141(15) 0.0321(6) Uani 1 1 d .
H35A H 0.0270 0.4555 0.1278 0.039 Uiso 1 1 calc R
C36 C 0.1384(2) 0.36414(17) 0.07523(15) 0.0303(6) Uani 1 1 d .
H36A H 0.1359 0.3913 0.0244 0.036 Uiso 1 1 calc R
C37 C 0.2854(2) 0.22031(17) 0.06531(15) 0.0282(5) Uani 1 1 d .
H37A H 0.2563 0.2295 0.0195 0.034 Uiso 1 1 calc R
H37B H 0.2814 0.1598 0.0963 0.034 Uiso 1 1 calc R
C38 C 0.4225(2) 0.23195(17) 0.04508(14) 0.0268(5) Uani 1 1 d .
C39 C 0.4389(3) 0.31345(18) -0.01996(15) 0.0339(6) Uani 1 1 d .
H39A H 0.5257 0.3202 -0.0318 0.051 Uiso 1 1 calc R
H39B H 0.3836 0.3650 -0.0067 0.051 Uiso 1 1 calc R
H39C H 0.4179 0.3074 -0.0630 0.051 Uiso 1 1 calc R
C40 C 0.5012(3) 0.15005(19) 0.02280(18) 0.0386(7) Uani 1 1 d .
H40A H 0.5896 0.1534 0.0096 0.058 Uiso 1 1 calc R
H40B H 0.4755 0.1465 -0.0198 0.058 Uiso 1 1 calc R
H40C H 0.4887 0.0980 0.0643 0.058 Uiso 1 1 calc R
O4 O 0.45512(16) 0.23821(12) 0.10617(10) 0.0311(4) Uani 1 1 d .
N7 N 0.20265(19) 0.28168(14) 0.10528(12) 0.0267(4) Uani 1 1 d .
N8 N 0.1105(2) 0.33761(15) 0.19527(12) 0.0297(5) Uani 1 1 d .
I1 I 0.130310(18) 0.370367(12) -0.120653(11) 0.03842(6) Uani 1 1 d .
C100 C 1.2748(4) -0.2222(3) 0.1856(2) 0.0699(11) Uani 1 1 d DU
H10D H 1.3425 -0.1926 0.1686 0.084 Uiso 1 1 calc R
C101 C 1.2246(4) -0.2483(3) 0.2595(2) 0.0771(12) Uani 1 1 d DU
H10E H 1.2574 -0.2365 0.2940 0.093 Uiso 1 1 calc R
C102 C 1.1263(4) -0.2920(3) 0.2844(2) 0.0732(11) Uani 1 1 d DU
H10F H 1.0903 -0.3087 0.3355 0.088 Uiso 1 1 calc R
C103 C 1.0815(4) -0.3108(2) 0.2344(2) 0.0587(9) Uani 1 1 d DU
H10G H 1.0161 -0.3424 0.2512 0.070 Uiso 1 1 calc R
C104 C 1.1304(3) -0.2843(2) 0.1607(2) 0.0539(8) Uani 1 1 d DU
H10H H 1.0987 -0.2969 0.1261 0.065 Uiso 1 1 calc R
C105 C 1.2257(3) -0.2393(3) 0.1366(2) 0.0625(10) Uani 1 1 d DU
H10I H 1.2582 -0.2198 0.0852 0.075 Uiso 1 1 calc R
C200 C 0.4993(7) -0.4438(5) 0.3694(4) 0.1343(11) Uani 1 1 d DU
H20D H 0.4513 -0.4763 0.3601 0.161 Uiso 1 1 calc R
C201 C 0.4605(7) -0.4132(5) 0.4297(4) 0.1342(11) Uani 1 1 d DU
H20E H 0.3874 -0.4271 0.4645 0.161 Uiso 1 1 calc R
C202 C 0.5278(7) -0.3617(5) 0.4406(4) 0.1337(11) Uani 1 1 d DU
H20F H 0.4992 -0.3386 0.4817 0.160 Uiso 1 1 calc R
C203 C 0.6360(7) -0.3444(5) 0.3913(4) 0.1337(11) Uani 1 1 d DU
H20G H 0.6823 -0.3093 0.3986 0.160 Uiso 1 1 calc R
C204 C 0.6768(7) -0.3770(5) 0.3325(4) 0.1341(11) Uani 1 1 d DU
H20H H 0.7520 -0.3648 0.2993 0.161 Uiso 1 1 calc R
C205 C 0.6133(7) -0.4263(5) 0.3203(4) 0.1343(11) Uani 1 1 d DU
H20I H 0.6441 -0.4493 0.2791 0.161 Uiso 1 1 calc R
C300 C -0.1053(7) 0.2921(4) 0.5174(3) 0.1070(17) Uani 1 1 d DU
H30D H -0.1296 0.3417 0.5357 0.128 Uiso 1 1 calc R
C301 C 0.0169(5) 0.2664(3) 0.4857(3) 0.0932(15) Uani 1 1 d DU
H30E H 0.0776 0.2979 0.4821 0.112 Uiso 1 1 calc R
C302 C 0.0507(4) 0.1957(3) 0.4595(3) 0.0811(13) Uani 1 1 d DU
H30F H 0.1349 0.1779 0.4370 0.097 Uiso 1 1 calc R
C303 C -0.0353(4) 0.1510(3) 0.4655(2) 0.0695(11) Uani 1 1 d DU
H30G H -0.0107 0.1010 0.4478 0.083 Uiso 1 1 calc R
C304 C -0.1556(4) 0.1755(3) 0.4959(2) 0.0702(11) Uani 1 1 d DU
H30H H -0.2148 0.1433 0.4985 0.084 Uiso 1 1 calc R
C305 C -0.1931(5) 0.2453(3) 0.5227(3) 0.0990(16) Uani 1 1 d DU
H30I H -0.2779 0.2621 0.5448 0.119 Uiso 1 1 calc R
C400 C -0.0392(5) 0.5344(3) 0.4337(2) 0.0745(12) Uani 1 1 d D
H40D H -0.0667 0.5586 0.3880 0.112 Uiso 1 1 calc R
C401 C 0.0853(5) 0.5045(3) 0.4344(3) 0.0761(13) Uani 1 1 d D
H40G H 0.1441 0.5071 0.3893 0.091 Uiso 1 1 calc R
C402 C 0.1253(5) 0.4704(3) 0.5006(3) 0.0743(12) Uani 1 1 d D
H40H H 0.2119 0.4503 0.5012 0.112 Uiso 1 1 calc R

loop_
_atom_site_aniso_label
_atom_site_aniso_U_11
_atom_site_aniso_U_22
_atom_site_aniso_U_33
_atom_site_aniso_U_23
_atom_site_aniso_U_13
_atom_site_aniso_U_12
Ce1 0.01926(7) 0.02244(7) 0.03072(8) -0.00837(6) -0.00632(5) -0.00465(5)
C1 0.0264(13) 0.0268(13) 0.0510(17) -0.0138(13) -0.0118(12) -0.0020(10)
C2 0.0349(16) 0.0391(16) 0.062(2) -0.0296(16) -0.0041(14) -0.0008(13)
C3 0.046(2) 0.063(2) 0.074(3) -0.043(2) -0.0099(18) 0.0050(17)
C4 0.0326(17) 0.057(2) 0.082(3) -0.037(2) -0.0102(17) 0.0008(15)
C5 0.0435(19) 0.0310(16) 0.094(3) -0.0327(18) -0.0163(18) -0.0014(13)
C6 0.0398(17) 0.0252(14) 0.089(3) -0.0180(16) -0.0177(17) -0.0053(12)
C7 0.0343(15) 0.0284(14) 0.0490(18) -0.0034(13) -0.0097(13) -0.0086(12)
C8 0.0243(13) 0.0251(13) 0.0466(17) -0.0056(12) -0.0063(11) -0.0082(10)
C9 0.0364(16) 0.0411(17) 0.0504(19) -0.0069(15) -0.0010(14) -0.0136(13)
C10 0.0329(15) 0.0373(16) 0.0556(19) -0.0129(14) -0.0108(13) -0.0125(12)
O1 0.0239(9) 0.0244(9) 0.0479(12) -0.0047(8) -0.0073(8) -0.0083(7)
N1 0.0309(12) 0.0224(11) 0.0601(16) -0.0094(11) -0.0143(11) -0.0044(9)
N2 0.0308(12) 0.0320(13) 0.0622(17) -0.0237(12) -0.0106(12) -0.0009(10)
C11 0.0303(14) 0.0296(14) 0.0411(16) -0.0027(12) -0.0123(12) -0.0097(11)
C12 0.0332(15) 0.0361(16) 0.0553(19) -0.0087(14) -0.0175(14) -0.0017(12)
C13 0.046(2) 0.0389(18) 0.095(3) -0.0168(19) -0.026(2) -0.0054(15)
C14 0.0328(17) 0.053(2) 0.082(3) -0.0102(19) -0.0170(17) -0.0060(15)
C15 0.053(2) 0.0495(19) 0.0486(19) -0.0025(16) -0.0300(16) -0.0063(16)
C16 0.059(2) 0.050(2) 0.0379(17) -0.0034(15) -0.0207(16) -0.0103(16)
C17 0.0387(16) 0.0416(17) 0.0341(16) -0.0082(13) -0.0033(12) -0.0074(13)
C18 0.0347(15) 0.0342(14) 0.0334(15) -0.0130(12) -0.0068(11) -0.0072(11)
C19 0.0497(19) 0.0453(18) 0.0390(17) -0.0164(14) -0.0073(14) -0.0023(14)
C20 0.0516(19) 0.0471(19) 0.057(2) -0.0200(16) -0.0187(16) -0.0152(15)
O2 0.0398(11) 0.0300(10) 0.0294(10) -0.0107(8) -0.0073(8) -0.0082(8)
N3 0.0386(13) 0.0346(13) 0.0347(13) -0.0010(11) -0.0128(11) -0.0087(10)
N4 0.0333(13) 0.0330(13) 0.0471(15) -0.0023(11) -0.0180(11) -0.0075(10)
C21 0.0360(15) 0.0317(14) 0.0335(15) -0.0001(12) -0.0126(12) -0.0162(12)
C22 0.0443(17) 0.0308(15) 0.0457(17) -0.0082(13) -0.0105(14) -0.0117(12)
C23 0.0377(17) 0.054(2) 0.058(2) -0.0192(17) -0.0166(15) -0.0068(14)
C24 0.069(2) 0.0385(17) 0.049(2) -0.0111(15) -0.0146(17) -0.0124(16)
C25 0.0497(19) 0.0301(15) 0.070(2) -0.0033(15) -0.0290(17) -0.0179(14)
C26 0.0396(17) 0.0356(16) 0.071(2) 0.0042(16) -0.0250(16) -0.0197(14)
C27 0.0348(16) 0.0517(19) 0.0393(17) -0.0112(14) -0.0003(13) -0.0169(14)
C28 0.0203(12) 0.0380(15) 0.0450(17) -0.0139(13) -0.0011(11) -0.0087(11)
C29 0.0326(17) 0.057(2) 0.086(3) -0.036(2) 0.0122(17) -0.0110(15)
C30 0.0351(16) 0.0399(17) 0.0552(19) -0.0066(15) -0.0187(14) -0.0109(13)
O3 0.0210(9) 0.0340(10) 0.0466(12) -0.0119(9) -0.0032(8) -0.0094(7)
N5 0.0330(13) 0.0360(13) 0.0405(14) 0.0027(11) -0.0129(10) -0.0154(10)
N6 0.0406(13) 0.0273(12) 0.0417(14) -0.0015(10) -0.0175(11) -0.0144(10)
C31 0.0215(12) 0.0304(13) 0.0343(14) -0.0085(11) -0.0069(10) -0.0073(10)
C32 0.0372(15) 0.0440(16) 0.0300(14) -0.0146(13) -0.0093(12) -0.0034(12)
C33 0.064(2) 0.0496(19) 0.0453(19) -0.0237(16) -0.0163(16) -0.0064(16)
C34 0.0422(19) 0.100(3) 0.0405(19) -0.028(2) 0.0018(15) -0.0204(19)
C35 0.0282(13) 0.0311(14) 0.0369(15) -0.0094(12) -0.0111(11) -0.0014(11)
C36 0.0270(13) 0.0308(14) 0.0328(14) -0.0063(11) -0.0101(11) -0.0045(10)
C37 0.0234(12) 0.0277(13) 0.0372(15) -0.0129(11) -0.0066(11) -0.0058(10)
C38 0.0217(12) 0.0292(13) 0.0304(13) -0.0092(11) -0.0044(10) -0.0065(10)
C39 0.0336(15) 0.0364(15) 0.0315(14) -0.0060(12) -0.0059(11) -0.0115(12)
C40 0.0287(14) 0.0372(16) 0.0477(18) -0.0171(14) -0.0017(12) -0.0025(12)
O4 0.0266(9) 0.0358(10) 0.0341(10) -0.0065(8) -0.0107(8) -0.0112(8)
N7 0.0200(10) 0.0287(11) 0.0324(12) -0.0093(9) -0.0061(9) -0.0050(8)
N8 0.0261(11) 0.0334(12) 0.0303(12) -0.0100(10) -0.0073(9) -0.0042(9)
I1 0.04464(11) 0.03167(10) 0.04494(12) -0.01487(8) -0.02014(9) -0.00109(8)
C100 0.071(3) 0.072(3) 0.082(3) -0.029(2) -0.011(2) -0.035(2)
C101 0.106(3) 0.073(3) 0.075(3) -0.021(2) -0.032(2) -0.039(2)
C102 0.102(3) 0.065(2) 0.055(2) -0.0089(19) -0.017(2) -0.031(2)
C103 0.057(2) 0.054(2) 0.069(2) -0.0174(18) -0.0127(18) -0.0181(17)
C104 0.0421(18) 0.062(2) 0.064(2) -0.0267(18) -0.0133(16) -0.0071(15)
C105 0.054(2) 0.076(3) 0.063(2) -0.028(2) -0.0019(17) -0.0200(18)
C200 0.138(3) 0.164(3) 0.125(3) -0.067(2) -0.018(2) -0.043(2)
C201 0.137(3) 0.163(3) 0.125(3) -0.067(2) -0.0178(19) -0.043(2)
C202 0.138(3) 0.162(3) 0.125(3) -0.066(2) -0.0195(19) -0.042(2)
C203 0.137(3) 0.161(3) 0.125(3) -0.063(2) -0.021(2) -0.043(2)
C204 0.136(3) 0.163(3) 0.124(3) -0.063(2) -0.0193(19) -0.042(2)
C205 0.138(3) 0.164(3) 0.124(3) -0.066(2) -0.0178(19) -0.043(2)
C300 0.185(5) 0.077(3) 0.069(3) -0.036(3) -0.011(3) -0.037(3)
C301 0.128(4) 0.094(3) 0.076(3) 0.018(2) -0.053(3) -0.072(3)
C302 0.061(2) 0.078(3) 0.072(3) 0.024(2) -0.019(2) -0.016(2)
C303 0.087(3) 0.054(2) 0.055(2) -0.0075(18) -0.003(2) -0.015(2)
C304 0.072(2) 0.071(3) 0.068(3) -0.001(2) -0.017(2) -0.033(2)
C305 0.094(3) 0.086(3) 0.079(3) -0.013(3) 0.021(3) -0.009(3)
C400 0.101(4) 0.064(3) 0.066(3) -0.030(2) -0.013(3) -0.018(3)
C401 0.097(4) 0.073(3) 0.068(3) -0.037(2) 0.000(3) -0.029(3)
C402 0.087(3) 0.064(3) 0.083(3) -0.038(2) -0.011(3) -0.017(2)

loop_
_atom_type_symbol
_atom_type_description
_atom_type_scat_dispersion_real
_atom_type_scat_dispersion_imag
_atom_type_scat_source
C C 0.0033 0.0016 'International Tables Vol C Tables 4.2.6.8 and 6.1.1.4'
H H 0.0000 0.0000 'International Tables Vol C Tables 4.2.6.8 and 6.1.1.4'
N N 0.0061 0.0033 'International Tables Vol C Tables 4.2.6.8 and 6.1.1.4'
O O 0.0106 0.0060 'International Tables Vol C Tables 4.2.6.8 and 6.1.1.4'
Ce Ce -0.2486 2.6331 'International Tables Vol C Tables 4.2.6.8 and 6.1.1.4'
I I -0.4742 1.8119 'International Tables Vol C Tables 4.2.6.8 and 6.1.1.4'

loop_
_geom_angle_atom_site_label_1
_geom_angle_atom_site_label_2
_geom_angle_atom_site_label_3
_geom_angle
_geom_angle_site_symmetry_3
O3 Ce1 O2 101.76(7) .
O3 Ce1 O1 160.48(7) .
O2 Ce1 O1 97.75(7) .
O3 Ce1 O4 89.62(7) .
O2 Ce1 O4 99.07(7) .
O1 Ce1 O4 86.97(6) .
O3 Ce1 C1 91.64(7) .
O2 Ce1 C1 149.82(8) .
O1 Ce1 C1 71.27(7) .
O4 Ce1 C1 108.03(8) .
O3 Ce1 C11 91.99(8) .
O2 Ce1 C11 72.53(8) .
O1 Ce1 C11 94.18(7) .
O4 Ce1 C11 171.60(8) .
C1 Ce1 C11 80.17(8) .
N2 C1 N1 103.0(2) .
N2 C1 Ce1 137.6(2) .
N1 C1 Ce1 119.10(18) .
N2 C2 C4 110.3(3) .
N2 C2 C3 110.9(3) .
C4 C2 C3 111.2(3) .
C6 C5 N2 106.5(3) .
C5 C6 N1 107.2(3) .
N1 C7 C8 113.7(2) .
O1 C8 C10 111.1(2) .
O1 C8 C9 109.3(2) .
C10 C8 C9 109.7(2) .
O1 C8 C7 109.7(2) .
C10 C8 C7 110.1(2) .
C9 C8 C7 106.7(2) .
C8 O1 Ce1 141.63(16) .
C1 N1 C6 111.5(3) .
C1 N1 C7 124.2(2) .
C6 N1 C7 124.3(3) .
C1 N2 C5 111.8(3) .
C1 N2 C2 123.4(2) .
C5 N2 C2 124.8(3) .
N3 C11 N4 103.0(2) .
N3 C11 Ce1 119.94(18) .
N4 C11 Ce1 135.1(2) .
N4 C12 C13 110.6(3) .
N4 C12 C14 111.0(3) .
C13 C12 C14 111.3(3) .
C16 C15 N4 106.9(3) .
C15 C16 N3 106.8(3) .
N3 C17 C18 113.4(2) .
O2 C18 C20 110.3(2) .
O2 C18 C19 110.1(2) .
C20 C18 C19 109.6(3) .
O2 C18 C17 110.0(2) .
C20 C18 C17 111.0(2) .
C19 C18 C17 105.8(2) .
C18 O2 Ce1 142.04(16) .
C11 N3 C16 111.7(3) .
C11 N3 C17 123.5(2) .
C16 N3 C17 124.6(3) .
C11 N4 C15 111.6(3) .
C11 N4 C12 122.6(3) .
C15 N4 C12 125.7(3) .
N6 C21 N5 108.8(2) .
N6 C22 C24 110.5(3) .
N6 C22 C23 109.4(3) .
C24 C22 C23 112.4(3) .
C26 C25 N6 107.1(3) .
C25 C26 N5 107.6(3) .
N5 C27 C28 112.5(2) .
O3 C28 C30 110.2(2) .
O3 C28 C29 111.3(2) .
C30 C28 C29 109.6(3) .
O3 C28 C27 109.1(2) .
C30 C28 C27 110.3(2) .
C29 C28 C27 106.3(3) .
C28 O3 Ce1 165.19(17) .
C21 N5 C26 108.2(3) .
C21 N5 C27 125.4(2) .
C26 N5 C27 125.9(3) .
C21 N6 C25 108.4(3) .
C21 N6 C22 123.3(2) .
C25 N6 C22 128.3(3) .
N7 C31 N8 108.1(2) .
N8 C32 C34 109.8(2) .
N8 C32 C33 109.8(3) .
C34 C32 C33 112.4(3) .
C36 C35 N8 106.6(2) .
C35 C36 N7 107.3(2) .
N7 C37 C38 111.9(2) .
O4 C38 C39 110.4(2) .
O4 C38 C40 111.0(2) .
C39 C38 C40 109.8(2) .
O4 C38 C37 109.5(2) .
C39 C38 C37 110.4(2) .
C40 C38 C37 105.6(2) .
C38 O4 Ce1 139.16(16) .
C31 N7 C36 109.0(2) .
C31 N7 C37 123.8(2) .
C36 N7 C37 127.1(2) .
C31 N8 C35 109.0(2) .
C31 N8 C32 125.1(2) .
C35 N8 C32 125.7(2) .
C105 C100 C101 118.9(4) .
C100 C101 C102 120.5(4) .
C103 C102 C101 119.4(4) .
C104 C103 C102 120.3(4) .
C103 C104 C105 119.7(4) .
C100 C105 C104 121.1(4) .
C201 C200 C205 118.8(7) .
C200 C201 C202 120.2(7) .
C203 C202 C201 119.5(7) .
C204 C203 C202 120.4(7) .
C205 C204 C203 121.4(8) .
C204 C205 C200 119.6(7) .
C301 C300 C305 119.7(5) .
C302 C301 C300 119.7(4) .
C303 C302 C301 119.8(5) .
C302 C303 C304 121.5(4) .
C303 C304 C305 120.7(4) .
C304 C305 C300 118.7(5) .
C401 C400 C402 120.2(4) 2_566
C400 C401 C402 120.0(4) .
C401 C402 C400 119.8(4) 2_566

loop_
_geom_bond_atom_site_label_1
_geom_bond_atom_site_label_2
_geom_bond_distance
_geom_bond_site_symmetry_2
Ce1 O3 2.2787(18) .
Ce1 O2 2.2858(18) .
Ce1 O1 2.3316(18) .
Ce1 O4 2.3365(18) .
Ce1 C1 2.798(3) .
Ce1 C11 2.806(3) .
C1 N2 1.363(4) .
C1 N1 1.366(4) .
C2 N2 1.464(4) .
C2 C4 1.525(4) .
C2 C3 1.526(5) .
C5 C6 1.329(5) .
C5 N2 1.392(4) .
C6 N1 1.388(4) .
C7 N1 1.456(4) .
C7 C8 1.551(4) .
C8 O1 1.390(3) .
C8 C10 1.527(4) .
C8 C9 1.537(4) .
C11 N3 1.360(4) .
C11 N4 1.364(3) .
C12 N4 1.471(4) .
C12 C13 1.524(4) .
C12 C14 1.525(4) .
C15 C16 1.331(5) .
C15 N4 1.381(4) .
C16 N3 1.383(4) .
C17 N3 1.467(4) .
C17 C18 1.549(4) .
C18 O2 1.387(3) .
C18 C20 1.535(4) .
C18 C19 1.540(4) .
C21 N6 1.331(4) .
C21 N5 1.335(4) .
C22 N6 1.483(4) .
C22 C24 1.512(4) .
C22 C23 1.518(4) .
C25 C26 1.343(5) .
C25 N6 1.385(4) .
C26 N5 1.381(4) .
C27 N5 1.465(4) .
C27 C28 1.552(4) .
C28 O3 1.379(3) .
C28 C30 1.527(4) .
C28 C29 1.528(4) .
C31 N7 1.330(3) .
C31 N8 1.332(3) .
C32 N8 1.483(3) .
C32 C34 1.514(4) .
C32 C33 1.516(4) .
C35 C36 1.351(4) .
C35 N8 1.385(3) .
C36 N7 1.376(3) .
C37 N7 1.467(3) .
C37 C38 1.550(3) .
C38 O4 1.390(3) .
C38 C39 1.529(4) .
C38 C40 1.537(4) .
C100 C105 1.370(5) .
C100 C101 1.372(5) .
C101 C102 1.388(5) .
C102 C103 1.373(5) .
C103 C104 1.366(5) .
C104 C105 1.373(5) .
C200 C201 1.362(7) .
C200 C205 1.426(7) .
C201 C202 1.391(7) .
C202 C203 1.376(7) .
C203 C204 1.354(7) .
C204 C205 1.342(7) .
C300 C301 1.373(6) .
C300 C305 1.389(6) .
C301 C302 1.358(6) .
C302 C303 1.341(5) .
C303 C304 1.344(5) .
C304 C305 1.349(6) .
C400 C401 1.368(5) .
C400 C402 1.384(5) 2_566
C401 C402 1.376(5) .
C402 C400 1.384(5) 2_566
